data_4071686
loop_
_publ_author_name
'Nagahora, Noriyoshi'
'Sasamori, Takahiro'
'Tokitoh, Norihiro'

_publ_section_title
;
 A Ferrocenyldiphosphene&#x2212;Platinum Complex: Structural Features and
 Theoretical Calculations
;
_journal_issue 16
_journal_name_full Organometallics
_journal_page_first 4265
_journal_paper_doi 10.1021/om800315q
_journal_volume 27
_journal_year 2008
_chemical_formula_moiety 'C73 H98 Fe P4 Pt Si6 0.5(C6H14)'
_chemical_formula_sum 'C76 H105 Fe P4 Pt Si6'
_chemical_formula_weight 1561.96
_chemical_name_systematic
; 
platinum diphosphene bis(triphenylphosphine)
;
_space_group_IT_number 60
_symmetry_cell_setting orthorhombic
_symmetry_Int_Tables_number 60
_symmetry_space_group_name_Hall '-P 2n 2ab'
_symmetry_space_group_name_H-M 'P b c n'
_atom_sites_solution_hydrogens geom
_atom_sites_solution_primary direct
_atom_sites_solution_secondary difmap
_cell_angle_alpha 90.00
_cell_angle_beta 90.00
_cell_angle_gamma 90.00
_cell_formula_units_Z 8
_cell_length_a 28.8668(5)
_cell_length_b 23.9088(5)
_cell_length_c 22.9488(3)
_cell_measurement_reflns_used 13961
_cell_measurement_temperature 103(2)
_cell_measurement_theta_max 1.41
_cell_measurement_theta_min 25.0
_cell_volume 15838.6(5)
_computing_cell_refinement CrystalClear
_computing_data_collection CrystalClear
_computing_data_reduction CrystalClear
_computing_structure_refinement 'SHELXL-97 (Sheldrick, 1997)'
_computing_structure_solution 'SHELXS-97 (Sheldrick, 1990)'
_diffrn_ambient_temperature 103(2)
_diffrn_measured_fraction_theta_full 1.000
_diffrn_measured_fraction_theta_max 1.000
_diffrn_measurement_device_type Rigaku_Mercury_CCD
_diffrn_measurement_method 'Omega scans'
_diffrn_radiation_monochromator graphite
_diffrn_radiation_source 'fine-focus sealed tube'
_diffrn_radiation_type MoK\a
_diffrn_radiation_wavelength 0.71069
_diffrn_reflns_av_R_equivalents 0.0589
_diffrn_reflns_av_sigmaI/netI 0.0632
_diffrn_reflns_limit_h_max 34
_diffrn_reflns_limit_h_min -34
_diffrn_reflns_limit_k_max 28
_diffrn_reflns_limit_k_min -28
_diffrn_reflns_limit_l_max 27
_diffrn_reflns_limit_l_min -27
_diffrn_reflns_number 127235
_diffrn_reflns_theta_full 25.00
_diffrn_reflns_theta_max 25.00
_diffrn_reflns_theta_min 1.41
_exptl_absorpt_coefficient_mu 2.158
_exptl_absorpt_correction_T_max 0.8131
_exptl_absorpt_correction_T_min 0.5637
_exptl_absorpt_correction_type multi-scan
_exptl_crystal_colour orange
_exptl_crystal_density_diffrn 1.310
_exptl_crystal_density_method 'not measured'
_exptl_crystal_description block
_exptl_crystal_F_000 6472
_exptl_crystal_size_max 0.30
_exptl_crystal_size_mid 0.10
_exptl_crystal_size_min 0.10
_refine_diff_density_max 1.389
_refine_diff_density_min -0.942
_refine_diff_density_rms 0.257
_refine_ls_extinction_method none
_refine_ls_goodness_of_fit_ref 1.023
_refine_ls_hydrogen_treatment constr
_refine_ls_matrix_type full
_refine_ls_number_parameters 851
_refine_ls_number_reflns 13961
_refine_ls_number_restraints 4
_refine_ls_restrained_S_all 1.023
_refine_ls_R_factor_all 0.0488
_refine_ls_R_factor_gt 0.0236
_refine_ls_shift/su_max 0.000
_refine_ls_shift/su_mean 0.000
_refine_ls_structure_factor_coef Fsqd
_refine_ls_weighting_details 'calc w=1/[\s^2^(Fo^2^)+(0.0466P)^2^+0.0000P] where P=(Fo^2^+2Fc^2^)/3'
_refine_ls_weighting_scheme calc
_refine_ls_wR_factor_gt 0.0570
_refine_ls_wR_factor_ref 0.0941
_reflns_number_gt 9569
_reflns_number_total 13961
_reflns_threshold_expression >2sigma(I)
_cod_data_source_file om800315q-file003.cif
_cod_data_source_block pt
_cod_original_sg_symbol_H-M Pbcn
_cod_database_code 4071686

loop_
_symmetry_equiv_pos_as_xyz
'x, y, z'
'-x+1/2, -y+1/2, z+1/2'
'x+1/2, -y+1/2, -z'
'-x, y, -z+1/2'
'-x, -y, -z'
'x-1/2, y-1/2, -z-1/2'
'-x-1/2, y-1/2, z'
'x, -y, z-1/2'

loop_
_atom_site_label
_atom_site_type_symbol
_atom_site_fract_x
_atom_site_fract_y
_atom_site_fract_z
_atom_site_U_iso_or_equiv
_atom_site_adp_type
_atom_site_occupancy
_atom_site_symmetry_multiplicity
_atom_site_calc_flag
_atom_site_refinement_flags
_atom_site_disorder_assembly
_atom_site_disorder_group
Pt1 Pt 0.172392(6) 0.075296(7) 0.093762(7) 0.01221(6) Uani 1 1 d . . .
P1 P 0.22526(4) 0.14734(5) 0.12085(5) 0.0143(3) Uani 1 1 d . . .
P2 P 0.18714(4) 0.15980(5) 0.04117(5) 0.0145(3) Uani 1 1 d . . .
P3 P 0.10953(4) 0.04225(5) 0.04408(5) 0.0145(3) Uani 1 1 d . . .
P4 P 0.17398(4) 0.02231(5) 0.17751(5) 0.0156(3) Uani 1 1 d . . .
C1 C 0.28797(15) 0.13356(18) 0.10716(19) 0.0128(11) Uani 1 1 d . . .
C2 C 0.31630(16) 0.14666(18) 0.1567(2) 0.0152(11) Uani 1 1 d . . .
C3 C 0.36466(17) 0.14292(19) 0.1517(2) 0.0196(12) Uani 1 1 d . . .
H1 H 0.3832 0.1516 0.1847 0.024 Uiso 1 1 calc R . .
C4 C 0.38637(16) 0.12696(19) 0.1005(2) 0.0191(11) Uani 1 1 d . A .
C5 C 0.35866(16) 0.11349(19) 0.0534(2) 0.0185(12) Uani 1 1 d . . .
H2 H 0.3732 0.1021 0.0183 0.022 Uiso 1 1 calc R . .
C6 C 0.31024(16) 0.11573(19) 0.0549(2) 0.0146(11) Uani 1 1 d . . .
C7 C 0.29613(16) 0.16746(19) 0.2144(2) 0.0161(11) Uani 1 1 d . . .
H3 H 0.2642 0.1511 0.2145 0.019 Uiso 1 1 calc R . .
C8 C 0.43911(17) 0.1243(2) 0.0960(3) 0.0324(14) Uani 1 1 d . . .
H4 H 0.4422 0.1174 0.0532 0.039 Uiso 0.737(4) 1 calc PR A 1
H5 H 0.4455 0.1467 0.1319 0.039 Uiso 0.263(4) 1 calc PR A 2
C9 C 0.28531(16) 0.10070(19) -0.0015(2) 0.0171(11) Uani 1 1 d . . .
H6 H 0.2518 0.1000 0.0095 0.021 Uiso 1 1 calc R . .
Si1 Si 0.32157(5) 0.14129(6) 0.28557(6) 0.0225(3) Uani 1 1 d . . .
Si2 Si 0.28471(5) 0.24592(6) 0.21370(6) 0.0203(3) Uani 1 1 d . . .
Si3 Si 0.46328(6) 0.05725(7) 0.12405(8) 0.0380(4) Uani 1 1 d . A .
Si4 Si 0.46561(7) 0.19562(9) 0.10013(10) 0.0297(7) Uani 0.737(4) 1 d P A 1
Si5 Si 0.29688(5) 0.02761(6) -0.03066(6) 0.0201(3) Uani 1 1 d . . .
Si6 Si 0.28952(5) 0.15914(6) -0.05727(6) 0.0237(3) Uani 1 1 d . . .
C10 C 0.32264(19) 0.0632(2) 0.2880(2) 0.0331(14) Uani 1 1 d . . .
H7 H 0.3347 0.0509 0.3258 0.050 Uiso 1 1 calc R . .
H8 H 0.3427 0.0490 0.2569 0.050 Uiso 1 1 calc R . .
H9 H 0.2912 0.0487 0.2827 0.050 Uiso 1 1 calc R . .
C11 C 0.28227(19) 0.1656(2) 0.3456(2) 0.0317(14) Uani 1 1 d . . .
H10 H 0.2867 0.2058 0.3518 0.048 Uiso 1 1 calc R . .
H11 H 0.2896 0.1454 0.3815 0.048 Uiso 1 1 calc R . .
H12 H 0.2500 0.1584 0.3347 0.048 Uiso 1 1 calc R . .
C12 C 0.38185(17) 0.1648(2) 0.3049(2) 0.0320(14) Uani 1 1 d . . .
H13 H 0.3848 0.2050 0.2978 0.048 Uiso 1 1 calc R . .
H14 H 0.4044 0.1446 0.2809 0.048 Uiso 1 1 calc R . .
H15 H 0.3878 0.1570 0.3462 0.048 Uiso 1 1 calc R . .
C13 C 0.28845(18) 0.2755(2) 0.1386(2) 0.0266(13) Uani 1 1 d . . .
H16 H 0.2862 0.3163 0.1404 0.040 Uiso 1 1 calc R . .
H17 H 0.2630 0.2607 0.1148 0.040 Uiso 1 1 calc R . .
H18 H 0.3181 0.2650 0.1210 0.040 Uiso 1 1 calc R . .
C14 C 0.22564(17) 0.2579(2) 0.2445(2) 0.0267(13) Uani 1 1 d . . .
H19 H 0.2270 0.2563 0.2871 0.040 Uiso 1 1 calc R . .
H20 H 0.2045 0.2290 0.2301 0.040 Uiso 1 1 calc R . .
H21 H 0.2144 0.2948 0.2324 0.040 Uiso 1 1 calc R . .
C15 C 0.32805(17) 0.2865(2) 0.2575(2) 0.0253(12) Uani 1 1 d . . .
H22 H 0.3592 0.2794 0.2423 0.038 Uiso 1 1 calc R . .
H23 H 0.3265 0.2748 0.2983 0.038 Uiso 1 1 calc R . .
H24 H 0.3211 0.3265 0.2546 0.038 Uiso 1 1 calc R . .
C16 C 0.4385(2) -0.0017(3) 0.0809(4) 0.079(3) Uani 1 1 d . . .
H25 H 0.4046 0.0002 0.0820 0.119 Uiso 1 1 calc R A .
H26 H 0.4488 -0.0373 0.0976 0.119 Uiso 1 1 calc R . .
H27 H 0.4491 0.0010 0.0404 0.119 Uiso 1 1 calc R . .
C17 C 0.4464(3) 0.0464(4) 0.2019(4) 0.127(4) Uani 1 1 d . . .
H28 H 0.4637 0.0724 0.2267 0.191 Uiso 1 1 calc R A .
H29 H 0.4535 0.0079 0.2134 0.191 Uiso 1 1 calc R . .
H30 H 0.4131 0.0532 0.2064 0.191 Uiso 1 1 calc R . .
C18 C 0.5272(2) 0.0532(3) 0.1158(3) 0.056(2) Uani 1 1 d . . .
H31 H 0.5356 0.0607 0.0752 0.084 Uiso 1 1 calc R A .
H32 H 0.5378 0.0157 0.1266 0.084 Uiso 1 1 calc R . .
H33 H 0.5419 0.0809 0.1412 0.084 Uiso 1 1 calc R . .
C19 C 0.4678(3) 0.2211(4) 0.1781(4) 0.075(4) Uani 0.737(4) 1 d P A 1
H34 H 0.4810 0.1918 0.2029 0.113 Uiso 0.737(4) 1 calc PR A 1
H35 H 0.4364 0.2300 0.1913 0.113 Uiso 0.737(4) 1 calc PR A 1
H36 H 0.4872 0.2547 0.1803 0.113 Uiso 0.737(4) 1 calc PR A 1
C20 C 0.52595(18) 0.1952(2) 0.0740(2) 0.0325(14) Uani 1 1 d . . .
H37 H 0.5389 0.2330 0.0769 0.049 Uiso 0.737(4) 1 calc PR A 1
H38 H 0.5267 0.1829 0.0333 0.049 Uiso 0.737(4) 1 calc PR A 1
H39 H 0.5443 0.1695 0.0979 0.049 Uiso 0.737(4) 1 calc PR A 1
H40 H 0.5394 0.2191 0.0437 0.049 Uiso 0.263(4) 1 calc PR A 2
H41 H 0.5469 0.1639 0.0820 0.049 Uiso 0.263(4) 1 calc PR A 2
H42 H 0.5215 0.2171 0.1097 0.049 Uiso 0.263(4) 1 calc PR A 2
C21 C 0.4304(4) 0.2452(5) 0.0580(6) 0.059(4) Uani 0.737(4) 1 d P A 1
H43 H 0.4425 0.2831 0.0635 0.088 Uiso 0.737(4) 1 calc PR A 1
H44 H 0.3982 0.2436 0.0714 0.088 Uiso 0.737(4) 1 calc PR A 1
H45 H 0.4318 0.2353 0.0166 0.088 Uiso 0.737(4) 1 calc PR A 1
C22 C 0.2872(2) -0.0249(2) 0.0278(2) 0.0353(15) Uani 1 1 d . . .
H46 H 0.2586 -0.0159 0.0489 0.053 Uiso 1 1 calc R . .
H47 H 0.3134 -0.0243 0.0550 0.053 Uiso 1 1 calc R . .
H48 H 0.2845 -0.0622 0.0105 0.053 Uiso 1 1 calc R . .
C23 C 0.35630(18) 0.0134(3) -0.0601(3) 0.0412(16) Uani 1 1 d . . .
H49 H 0.3794 0.0207 -0.0297 0.062 Uiso 1 1 calc R . .
H50 H 0.3622 0.0379 -0.0935 0.062 Uiso 1 1 calc R . .
H51 H 0.3584 -0.0257 -0.0725 0.062 Uiso 1 1 calc R . .
C24 C 0.25466(18) 0.0120(2) -0.0902(2) 0.0262(12) Uani 1 1 d . . .
H52 H 0.2569 -0.0275 -0.1009 0.039 Uiso 1 1 calc R . .
H53 H 0.2618 0.0353 -0.1243 0.039 Uiso 1 1 calc R . .
H54 H 0.2232 0.0203 -0.0767 0.039 Uiso 1 1 calc R . .
C25 C 0.34024(19) 0.1514(3) -0.1074(3) 0.0463(18) Uani 1 1 d . . .
H55 H 0.3357 0.1185 -0.1323 0.069 Uiso 1 1 calc R . .
H56 H 0.3686 0.1466 -0.0844 0.069 Uiso 1 1 calc R . .
H57 H 0.3430 0.1849 -0.1317 0.069 Uiso 1 1 calc R . .
C26 C 0.23720(17) 0.1621(2) -0.1046(2) 0.0257(13) Uani 1 1 d . . .
H58 H 0.2426 0.1883 -0.1367 0.039 Uiso 1 1 calc R . .
H59 H 0.2106 0.1748 -0.0816 0.039 Uiso 1 1 calc R . .
H60 H 0.2308 0.1249 -0.1204 0.039 Uiso 1 1 calc R . .
C27 C 0.29661(19) 0.2282(2) -0.0200(2) 0.0338(14) Uani 1 1 d . . .
H61 H 0.3272 0.2300 -0.0017 0.051 Uiso 1 1 calc R . .
H62 H 0.2726 0.2324 0.0099 0.051 Uiso 1 1 calc R . .
H63 H 0.2937 0.2584 -0.0487 0.051 Uiso 1 1 calc R . .
Fe1 Fe 0.12734(2) 0.28566(3) 0.06510(3) 0.01754(17) Uani 1 1 d . . .
C28 C 0.13795(16) 0.20046(19) 0.0694(2) 0.0150(11) Uani 1 1 d . . .
C29 C 0.09885(16) 0.21401(18) 0.0337(2) 0.0181(11) Uani 1 1 d . . .
H64 H 0.0955 0.2049 -0.0063 0.022 Uiso 1 1 calc R . .
C30 C 0.06582(17) 0.2435(2) 0.0683(2) 0.0210(12) Uani 1 1 d . . .
H65 H 0.0365 0.2567 0.0555 0.025 Uiso 1 1 calc R . .
C31 C 0.08452(17) 0.2497(2) 0.1250(2) 0.0232(12) Uani 1 1 d . . .
H66 H 0.0700 0.2680 0.1570 0.028 Uiso 1 1 calc R . .
C32 C 0.12888(17) 0.22367(19) 0.1258(2) 0.0185(11) Uani 1 1 d . . .
H67 H 0.1491 0.2220 0.1584 0.022 Uiso 1 1 calc R . .
C33 C 0.18556(18) 0.3204(2) 0.0303(2) 0.0279(14) Uani 1 1 d . . .
H68 H 0.2124 0.3007 0.0178 0.033 Uiso 1 1 calc R . .
C34 C 0.14652(19) 0.3332(2) -0.0045(2) 0.0285(13) Uani 1 1 d . . .
H69 H 0.1424 0.3234 -0.0443 0.034 Uiso 1 1 calc R . .
C35 C 0.11472(18) 0.3630(2) 0.0305(2) 0.0265(13) Uani 1 1 d . . .
H70 H 0.0855 0.3771 0.0184 0.032 Uiso 1 1 calc R . .
C36 C 0.13424(18) 0.3680(2) 0.0869(2) 0.0260(13) Uani 1 1 d . . .
H71 H 0.1203 0.3860 0.1193 0.031 Uiso 1 1 calc R . .
C37 C 0.17793(18) 0.3417(2) 0.0864(2) 0.0282(13) Uani 1 1 d . . .
H72 H 0.1986 0.3388 0.1185 0.034 Uiso 1 1 calc R . .
C38 C 0.11434(16) -0.02914(19) 0.0163(2) 0.0155(11) Uani 1 1 d . . .
C39 C 0.07793(17) -0.0568(2) -0.0116(2) 0.0190(12) Uani 1 1 d . . .
H73 H 0.0498 -0.0375 -0.0193 0.023 Uiso 1 1 calc R . .
C40 C 0.08257(19) -0.1121(2) -0.0281(2) 0.0244(13) Uani 1 1 d . . .
H74 H 0.0574 -0.1310 -0.0462 0.029 Uiso 1 1 calc R . .
C41 C 0.12371(19) -0.1401(2) -0.0184(2) 0.0249(13) Uani 1 1 d . . .
H75 H 0.1263 -0.1785 -0.0285 0.030 Uiso 1 1 calc R . .
C42 C 0.16088(18) -0.1127(2) 0.0058(2) 0.0262(13) Uani 1 1 d . . .
H76 H 0.1896 -0.1315 0.0107 0.031 Uiso 1 1 calc R . .
C43 C 0.15611(18) -0.0572(2) 0.0231(2) 0.0223(12) Uani 1 1 d . . .
H77 H 0.1818 -0.0382 0.0397 0.027 Uiso 1 1 calc R . .
C44 C 0.05795(16) 0.0453(2) 0.0904(2) 0.0165(11) Uani 1 1 d . . .
C45 C 0.04866(17) 0.0972(2) 0.1164(2) 0.0221(12) Uani 1 1 d . . .
H78 H 0.0690 0.1278 0.1098 0.027 Uiso 1 1 calc R . .
C46 C 0.01032(18) 0.1042(2) 0.1513(2) 0.0279(13) Uani 1 1 d . . .
H79 H 0.0043 0.1397 0.1683 0.033 Uiso 1 1 calc R . .
C47 C -0.01935(18) 0.0604(2) 0.1618(2) 0.0263(13) Uani 1 1 d . . .
H80 H -0.0458 0.0657 0.1859 0.032 Uiso 1 1 calc R . .
C48 C -0.01059(17) 0.0089(2) 0.1373(2) 0.0242(12) Uani 1 1 d . . .
H81 H -0.0312 -0.0214 0.1443 0.029 Uiso 1 1 calc R . .
C49 C 0.02830(16) 0.0010(2) 0.1024(2) 0.0184(11) Uani 1 1 d . . .
H82 H 0.0346 -0.0349 0.0867 0.022 Uiso 1 1 calc R . .
C50 C 0.09074(16) 0.08015(18) -0.0214(2) 0.0148(11) Uani 1 1 d . . .
C51 C 0.12282(17) 0.0900(2) -0.0656(2) 0.0212(12) Uani 1 1 d . . .
H83 H 0.1536 0.0766 -0.0613 0.025 Uiso 1 1 calc R . .
C52 C 0.11074(18) 0.1190(2) -0.1156(2) 0.0251(13) Uani 1 1 d . . .
H84 H 0.1331 0.1249 -0.1454 0.030 Uiso 1 1 calc R . .
C53 C 0.06656(18) 0.1393(2) -0.1224(2) 0.0248(13) Uani 1 1 d . . .
H85 H 0.0584 0.1597 -0.1564 0.030 Uiso 1 1 calc R . .
C54 C 0.03414(18) 0.1298(2) -0.0797(2) 0.0232(13) Uani 1 1 d . . .
H86 H 0.0034 0.1432 -0.0846 0.028 Uiso 1 1 calc R . .
C55 C 0.04580(16) 0.10068(19) -0.0293(2) 0.0176(11) Uani 1 1 d . . .
H87 H 0.0231 0.0947 0.0000 0.021 Uiso 1 1 calc R . .
C56 C 0.22673(16) -0.01531(19) 0.1965(2) 0.0166(11) Uani 1 1 d . . .
C57 C 0.22754(18) -0.0587(2) 0.2379(2) 0.0218(12) Uani 1 1 d . . .
H88 H 0.1998 -0.0688 0.2575 0.026 Uiso 1 1 calc R . .
C58 C 0.26794(18) -0.0868(2) 0.2504(2) 0.0261(13) Uani 1 1 d . . .
H89 H 0.2679 -0.1158 0.2788 0.031 Uiso 1 1 calc R . .
C59 C 0.30851(19) -0.0732(2) 0.2222(2) 0.0287(13) Uani 1 1 d . . .
H90 H 0.3363 -0.0927 0.2310 0.034 Uiso 1 1 calc R . .
C60 C 0.30866(19) -0.0310(2) 0.1811(2) 0.0256(13) Uani 1 1 d . . .
H91 H 0.3365 -0.0219 0.1611 0.031 Uiso 1 1 calc R . .
C61 C 0.26797(17) -0.0019(2) 0.16889(19) 0.0194(12) Uani 1 1 d . . .
H92 H 0.2685 0.0277 0.1412 0.023 Uiso 1 1 calc R . .
C62 C 0.13076(16) -0.0331(2) 0.1890(2) 0.0169(11) Uani 1 1 d . . .
C63 C 0.09350(17) -0.0270(2) 0.2270(2) 0.0271(13) Uani 1 1 d . . .
H93 H 0.0899 0.0068 0.2483 0.033 Uiso 1 1 calc R . .
C64 C 0.06170(19) -0.0698(2) 0.2340(2) 0.0343(15) Uani 1 1 d . . .
H94 H 0.0370 -0.0657 0.2609 0.041 Uiso 1 1 calc R . .
C65 C 0.06572(19) -0.1181(2) 0.2021(2) 0.0323(15) Uani 1 1 d . . .
H95 H 0.0434 -0.1470 0.2065 0.039 Uiso 1 1 calc R . .
C66 C 0.10194(19) -0.1249(2) 0.1638(2) 0.0300(14) Uani 1 1 d . . .
H96 H 0.1045 -0.1583 0.1415 0.036 Uiso 1 1 calc R . .
C67 C 0.13465(18) -0.0828(2) 0.1578(2) 0.0232(12) Uani 1 1 d . . .
H97 H 0.1601 -0.0880 0.1321 0.028 Uiso 1 1 calc R . .
C68 C 0.16227(16) 0.0687(2) 0.2393(2) 0.0179(11) Uani 1 1 d . . .
C69 C 0.13620(17) 0.1164(2) 0.2289(2) 0.0238(12) Uani 1 1 d . . .
H98 H 0.1265 0.1248 0.1903 0.029 Uiso 1 1 calc R . .
C70 C 0.12401(19) 0.1521(2) 0.2742(2) 0.0296(14) Uani 1 1 d . . .
H99 H 0.1060 0.1845 0.2665 0.036 Uiso 1 1 calc R . .
C71 C 0.13801(18) 0.1405(2) 0.3302(2) 0.0292(13) Uani 1 1 d . . .
H100 H 0.1302 0.1652 0.3612 0.035 Uiso 1 1 calc R . .
C72 C 0.16352(18) 0.0927(2) 0.3412(2) 0.0302(14) Uani 1 1 d . . .
H101 H 0.1726 0.0841 0.3800 0.036 Uiso 1 1 calc R . .
C73 C 0.17582(17) 0.0573(2) 0.2962(2) 0.0244(12) Uani 1 1 d . . .
H102 H 0.1937 0.0249 0.3042 0.029 Uiso 1 1 calc R . .
Si7 Si 0.46874(17) 0.1675(2) 0.0486(2) 0.0151(16) Uani 0.263(4) 1 d PD A 2
C74 C 0.4776(7) 0.1260(9) -0.0193(7) 0.030(5) Uani 0.263(4) 1 d PD A 2
H103 H 0.4763 0.0861 -0.0101 0.045 Uiso 0.263(4) 1 calc PR A 2
H104 H 0.5079 0.1350 -0.0360 0.045 Uiso 0.263(4) 1 calc PR A 2
H105 H 0.4532 0.1353 -0.0474 0.045 Uiso 0.263(4) 1 calc PR A 2
C75 C 0.4327(11) 0.2291(10) 0.0292(11) 0.023(6) Uani 0.263(4) 1 d PD A 2
H106 H 0.4139 0.2203 -0.0052 0.035 Uiso 0.263(4) 1 calc PR A 2
H107 H 0.4528 0.2610 0.0206 0.035 Uiso 0.263(4) 1 calc PR A 2
H108 H 0.4123 0.2384 0.0619 0.035 Uiso 0.263(4) 1 calc PR A 2
C76 C 0.4973(6) 0.1321(6) -0.2141(7) 0.282(14) Uani 1 1 d D . .
H109 H 0.5130 0.0978 -0.2005 0.338 Uiso 0.737(4) 1 calc PR A 1
H110 H 0.5162 0.1639 -0.2001 0.338 Uiso 0.737(4) 1 calc PR A 1
H111 H 0.4825 0.0967 -0.2017 0.338 Uiso 0.263(4) 1 calc PR A 2
H112 H 0.5284 0.1339 -0.1961 0.338 Uiso 0.263(4) 1 calc PR A 2
C77 C 0.4757(6) 0.1449(10) -0.1211(14) 0.33(3) Uani 0.737(4) 1 d PD A 1
H113 H 0.5093 0.1425 -0.1261 0.502 Uiso 0.737(4) 1 calc PR A 1
H114 H 0.4655 0.1163 -0.0933 0.502 Uiso 0.737(4) 1 calc PR A 1
H115 H 0.4674 0.1820 -0.1063 0.502 Uiso 0.737(4) 1 calc PR A 1
C78 C 0.4513(14) 0.2382(15) -0.1483(17) 0.138(17) Uiso 0.263(4) 1 d PD A 2
H116 H 0.4579 0.2285 -0.1076 0.207 Uiso 0.263(4) 1 calc PR A 2
H117 H 0.4181 0.2459 -0.1527 0.207 Uiso 0.263(4) 1 calc PR A 2
H118 H 0.4691 0.2714 -0.1593 0.207 Uiso 0.263(4) 1 calc PR A 2
C79 C 0.4518(10) 0.135(2) -0.1802(11) 0.53(4) Uani 0.737(4) 1 d PD A 1
H119 H 0.4340 0.0998 -0.1815 0.630 Uiso 0.737(4) 1 calc PR A 1
H120 H 0.4320 0.1669 -0.1923 0.630 Uiso 0.737(4) 1 calc PR A 1
C80 C 0.466(3) 0.185(3) -0.191(4) 0.36(7) Uiso 0.263(4) 1 d PD A 2
H121 H 0.4358 0.1656 -0.1896 0.435 Uiso 0.263(4) 1 calc PR A 2
H122 H 0.4648 0.2060 -0.2282 0.435 Uiso 0.263(4) 1 calc PR A 2

loop_
_atom_site_aniso_label
_atom_site_aniso_U_11
_atom_site_aniso_U_22
_atom_site_aniso_U_33
_atom_site_aniso_U_23
_atom_site_aniso_U_13
_atom_site_aniso_U_12
Pt1 0.01300(10) 0.01304(10) 0.01059(9) 0.00092(8) -0.00079(8) -0.00070(8)
P1 0.0145(7) 0.0159(7) 0.0123(6) -0.0005(5) -0.0014(5) 0.0000(5)
P2 0.0158(7) 0.0151(7) 0.0127(7) 0.0012(5) -0.0011(5) -0.0004(5)
P3 0.0149(7) 0.0141(7) 0.0146(7) 0.0009(5) -0.0017(5) -0.0015(5)
P4 0.0182(7) 0.0160(7) 0.0127(6) 0.0016(5) -0.0004(6) 0.0003(6)
C1 0.014(3) 0.011(2) 0.014(3) 0.0022(19) -0.001(2) 0.000(2)
C2 0.019(3) 0.010(3) 0.017(3) 0.003(2) -0.003(2) -0.001(2)
C3 0.018(3) 0.020(3) 0.021(3) 0.002(2) -0.007(2) -0.003(2)
C4 0.013(3) 0.014(3) 0.031(3) 0.004(2) 0.001(2) 0.000(2)
C5 0.018(3) 0.014(3) 0.023(3) 0.000(2) 0.006(2) 0.002(2)
C6 0.016(3) 0.013(3) 0.015(3) 0.002(2) 0.001(2) 0.000(2)
C7 0.012(3) 0.020(3) 0.016(3) -0.001(2) -0.004(2) -0.004(2)
C8 0.016(3) 0.031(3) 0.051(4) -0.002(3) -0.001(3) -0.003(2)
C9 0.015(3) 0.022(3) 0.015(3) -0.004(2) 0.002(2) 0.000(2)
Si1 0.0271(9) 0.0263(8) 0.0140(7) 0.0000(6) -0.0065(6) -0.0007(7)
Si2 0.0212(8) 0.0191(8) 0.0206(8) -0.0025(6) -0.0037(6) -0.0012(6)
Si3 0.0270(10) 0.0440(11) 0.0429(11) 0.0043(9) -0.0016(8) 0.0085(8)
Si4 0.0192(12) 0.0312(13) 0.0388(15) -0.0075(11) 0.0032(10) -0.0044(9)
Si5 0.0205(8) 0.0241(8) 0.0158(8) -0.0054(6) -0.0020(6) 0.0055(6)
Si6 0.0220(9) 0.0291(9) 0.0201(8) 0.0076(7) 0.0016(7) 0.0008(7)
C10 0.048(4) 0.029(3) 0.022(3) 0.006(2) -0.008(3) 0.001(3)
C11 0.036(4) 0.042(4) 0.017(3) 0.000(3) -0.002(3) -0.006(3)
C12 0.032(4) 0.044(4) 0.020(3) -0.004(3) -0.013(3) 0.005(3)
C13 0.031(3) 0.020(3) 0.029(3) 0.002(2) -0.006(3) -0.002(2)
C14 0.030(3) 0.024(3) 0.026(3) -0.007(2) -0.007(3) 0.002(3)
C15 0.028(3) 0.021(3) 0.027(3) -0.005(2) 0.000(3) 0.000(3)
C16 0.040(4) 0.025(4) 0.172(9) -0.007(5) -0.031(5) -0.003(3)
C17 0.111(8) 0.199(11) 0.071(6) 0.075(7) 0.031(6) 0.098(8)
C18 0.025(4) 0.037(4) 0.106(6) -0.011(4) -0.002(4) 0.007(3)
C19 0.089(8) 0.079(8) 0.058(7) -0.038(6) 0.030(6) -0.055(6)
C20 0.024(3) 0.031(3) 0.043(4) 0.007(3) -0.001(3) -0.006(3)
C21 0.027(6) 0.029(7) 0.120(13) 0.006(7) -0.007(8) -0.007(5)
C22 0.056(4) 0.023(3) 0.027(3) -0.003(3) -0.006(3) 0.008(3)
C23 0.027(4) 0.052(4) 0.044(4) -0.028(3) -0.003(3) 0.007(3)
C24 0.026(3) 0.026(3) 0.026(3) -0.005(3) -0.003(3) 0.003(2)
C25 0.030(4) 0.068(5) 0.041(4) 0.025(3) 0.011(3) 0.009(3)
C26 0.031(3) 0.031(3) 0.016(3) 0.006(2) 0.000(2) 0.002(2)
C27 0.033(4) 0.031(3) 0.037(4) 0.013(3) -0.008(3) -0.009(3)
Fe1 0.0196(4) 0.0129(4) 0.0200(4) 0.0008(3) -0.0026(3) 0.0005(3)
C28 0.017(3) 0.010(3) 0.018(3) 0.004(2) -0.001(2) -0.003(2)
C29 0.019(3) 0.013(3) 0.021(3) 0.003(2) -0.005(2) -0.001(2)
C30 0.016(3) 0.016(3) 0.032(3) 0.002(2) -0.002(2) 0.001(2)
C31 0.027(3) 0.019(3) 0.024(3) 0.001(2) 0.007(3) 0.004(2)
C32 0.023(3) 0.017(3) 0.016(3) 0.002(2) 0.001(2) 0.000(2)
C33 0.023(3) 0.015(3) 0.045(4) 0.005(3) 0.005(3) -0.003(2)
C34 0.038(4) 0.019(3) 0.028(3) 0.006(2) 0.002(3) -0.008(3)
C35 0.026(3) 0.014(3) 0.040(4) 0.010(3) -0.006(3) 0.000(2)
C36 0.031(3) 0.011(3) 0.036(3) -0.005(2) -0.002(3) -0.001(2)
C37 0.028(3) 0.014(3) 0.042(4) 0.003(2) -0.014(3) -0.004(2)
C38 0.017(3) 0.016(3) 0.013(3) 0.007(2) 0.002(2) 0.001(2)
C39 0.019(3) 0.019(3) 0.019(3) 0.000(2) -0.002(2) -0.001(2)
C40 0.033(3) 0.021(3) 0.019(3) -0.003(2) 0.001(2) -0.005(3)
C41 0.040(4) 0.017(3) 0.018(3) -0.001(2) 0.005(3) 0.001(3)
C42 0.029(3) 0.023(3) 0.026(3) 0.000(2) 0.001(2) 0.012(2)
C43 0.021(3) 0.024(3) 0.022(3) 0.000(2) -0.001(2) 0.001(2)
C44 0.013(3) 0.021(3) 0.016(3) 0.002(2) -0.005(2) 0.001(2)
C45 0.020(3) 0.019(3) 0.026(3) -0.001(2) 0.005(2) -0.005(2)
C46 0.032(3) 0.023(3) 0.029(3) -0.005(2) 0.008(3) 0.005(3)
C47 0.019(3) 0.037(4) 0.023(3) 0.002(3) 0.007(2) 0.001(3)
C48 0.020(3) 0.028(3) 0.024(3) 0.005(2) 0.000(2) -0.006(2)
C49 0.023(3) 0.017(3) 0.016(3) 0.001(2) -0.003(2) -0.001(2)
C50 0.019(3) 0.012(3) 0.014(3) -0.002(2) -0.003(2) -0.003(2)
C51 0.017(3) 0.025(3) 0.021(3) 0.000(2) -0.002(2) 0.000(2)
C52 0.031(3) 0.027(3) 0.017(3) 0.005(2) 0.001(2) -0.004(3)
C53 0.033(3) 0.021(3) 0.021(3) 0.005(2) -0.011(3) -0.004(3)
C54 0.023(3) 0.019(3) 0.027(3) -0.002(2) -0.013(2) 0.003(2)
C55 0.017(3) 0.018(3) 0.019(3) 0.000(2) 0.000(2) -0.004(2)
C56 0.020(3) 0.016(3) 0.014(3) -0.003(2) -0.003(2) -0.001(2)
C57 0.028(3) 0.022(3) 0.016(3) 0.001(2) 0.001(2) 0.000(2)
C58 0.038(4) 0.023(3) 0.017(3) 0.003(2) -0.005(3) 0.008(3)
C59 0.032(3) 0.028(3) 0.027(3) -0.002(3) -0.005(3) 0.013(3)
C60 0.023(3) 0.030(3) 0.024(3) -0.002(3) 0.004(2) 0.006(3)
C61 0.025(3) 0.019(3) 0.014(3) 0.001(2) 0.001(2) 0.002(2)
C62 0.015(3) 0.024(3) 0.011(3) 0.005(2) -0.004(2) 0.001(2)
C63 0.024(3) 0.037(3) 0.020(3) -0.002(3) -0.001(2) 0.000(3)
C64 0.022(3) 0.055(4) 0.026(3) 0.004(3) 0.001(2) -0.015(3)
C65 0.025(3) 0.042(4) 0.030(3) 0.017(3) -0.007(3) -0.018(3)
C66 0.035(4) 0.022(3) 0.033(3) 0.005(3) -0.010(3) -0.004(3)
C67 0.023(3) 0.026(3) 0.021(3) 0.006(2) -0.001(2) 0.001(2)
C68 0.020(3) 0.016(3) 0.017(3) 0.002(2) 0.005(2) -0.003(2)
C69 0.031(3) 0.024(3) 0.017(3) 0.002(2) 0.005(2) 0.003(2)
C70 0.044(4) 0.019(3) 0.026(3) 0.005(2) 0.009(3) 0.006(3)
C71 0.040(4) 0.025(3) 0.023(3) -0.005(2) 0.009(3) 0.000(3)
C72 0.036(4) 0.041(4) 0.014(3) -0.001(2) -0.002(2) 0.004(3)
C73 0.030(3) 0.026(3) 0.017(3) 0.000(2) -0.003(2) 0.006(3)
Si7 0.009(3) 0.019(3) 0.017(3) 0.004(2) -0.002(2) -0.002(2)
C74 0.019(12) 0.063(16) 0.007(10) 0.004(10) -0.003(9) 0.004(11)
C75 0.020(13) 0.007(14) 0.042(17) 0.007(11) -0.007(12) 0.005(11)
C76 0.230(17) 0.249(17) 0.37(3) -0.226(19) -0.19(2) 0.136(17)
C77 0.039(11) 0.26(3) 0.71(7) -0.29(4) -0.03(2) -0.033(14)
C79 0.17(3) 0.88(10) 0.52(7) 0.44(7) 0.24(4) 0.21(5)

loop_
_atom_type_symbol
_atom_type_description
_atom_type_scat_dispersion_real
_atom_type_scat_dispersion_imag
_atom_type_scat_source
C C 0.0033 0.0016 'International Tables Vol C Tables 4.2.6.8 and 6.1.1.4'
H H 0.0000 0.0000 'International Tables Vol C Tables 4.2.6.8 and 6.1.1.4'
P P 0.1023 0.0942 'International Tables Vol C Tables 4.2.6.8 and 6.1.1.4'
Si Si 0.0817 0.0704 'International Tables Vol C Tables 4.2.6.8 and 6.1.1.4'
Pt Pt -1.7033 8.3905 'International Tables Vol C Tables 4.2.6.8 and 6.1.1.4'
Fe Fe 0.3463 0.8444 'International Tables Vol C Tables 4.2.6.8 and 6.1.1.4'

loop_
_geom_angle_atom_site_label_1
_geom_angle_atom_site_label_2
_geom_angle_atom_site_label_3
_geom_angle
_geom_angle_site_symmetry_1
_geom_angle_site_symmetry_3
P3 Pt1 P4 104.01(4) . .
P3 Pt1 P1 152.72(4) . .
P4 Pt1 P1 99.62(4) . .
P3 Pt1 P2 100.47(4) . .
P4 Pt1 P2 151.95(4) . .
P1 Pt1 P2 53.65(4) . .
C1 P1 P2 112.13(15) . .
C1 P1 Pt1 116.71(15) . .
P2 P1 Pt1 63.36(5) . .
C28 P2 P1 99.68(16) . .
C28 P2 Pt1 97.54(15) . .
P1 P2 Pt1 62.99(5) . .
C38 P3 C44 107.6(2) . .
C38 P3 C50 101.4(2) . .
C44 P3 C50 102.4(2) . .
C38 P3 Pt1 115.92(16) . .
C44 P3 Pt1 110.01(16) . .
C50 P3 Pt1 118.18(15) . .
C56 P4 C68 105.6(2) . .
C56 P4 C62 100.2(2) . .
C68 P4 C62 101.6(2) . .
C56 P4 Pt1 119.22(16) . .
C68 P4 Pt1 107.97(16) . .
C62 P4 Pt1 120.16(15) . .
C6 C1 C2 118.3(4) . .
C6 C1 P1 129.2(3) . .
C2 C1 P1 112.4(3) . .
C3 C2 C1 119.3(4) . .
C3 C2 C7 118.0(4) . .
C1 C2 C7 122.7(4) . .
C4 C3 C2 122.4(4) . .
C4 C3 H1 118.8 . .
C2 C3 H1 118.8 . .
C5 C4 C3 117.7(4) . .
C5 C4 C8 121.0(5) . .
C3 C4 C8 121.3(5) . .
C4 C5 C6 123.4(5) . .
C4 C5 H2 118.3 . .
C6 C5 H2 118.3 . .
C5 C6 C1 118.8(4) . .
C5 C6 C9 116.2(4) . .
C1 C6 C9 124.9(4) . .
C2 C7 Si1 119.4(3) . .
C2 C7 Si2 112.3(3) . .
Si1 C7 Si2 113.5(2) . .
C2 C7 H3 103.0 . .
Si1 C7 H3 103.0 . .
Si2 C7 H3 103.0 . .
C4 C8 Si7 120.7(4) . .
C4 C8 Si3 112.7(4) . .
Si7 C8 Si3 123.1(3) . .
C4 C8 Si4 111.5(4) . .
Si7 C8 Si4 44.3(2) . .
Si3 C8 Si4 127.9(3) . .
C4 C8 H4 99.4 . .
Si7 C8 H4 55.6 . .
Si3 C8 H4 99.4 . .
Si4 C8 H4 99.4 . .
C4 C8 H5 96.2 . .
Si7 C8 H5 96.2 . .
Si3 C8 H5 96.2 . .
Si4 C8 H5 52.7 . .
H4 C8 H5 151.7 . .
C6 C9 Si6 111.6(3) . .
C6 C9 Si5 115.6(3) . .
Si6 C9 Si5 115.4(2) . .
C6 C9 H6 104.2 . .
Si6 C9 H6 104.2 . .
Si5 C9 H6 104.2 . .
C10 Si1 C11 107.3(3) . .
C10 Si1 C12 106.0(2) . .
C11 Si1 C12 107.1(2) . .
C10 Si1 C7 111.2(2) . .
C11 Si1 C7 107.2(2) . .
C12 Si1 C7 117.6(2) . .
C13 Si2 C14 110.1(2) . .
C13 Si2 C15 105.1(2) . .
C14 Si2 C15 109.1(2) . .
C13 Si2 C7 111.7(2) . .
C14 Si2 C7 107.8(2) . .
C15 Si2 C7 112.9(2) . .
C18 Si3 C8 112.5(3) . .
C18 Si3 C16 106.6(3) . .
C8 Si3 C16 108.9(3) . .
C18 Si3 C17 110.4(4) . .
C8 Si3 C17 110.6(3) . .
C16 Si3 C17 107.6(5) . .
C21 Si4 C20 110.8(5) . .
C21 Si4 C8 109.6(4) . .
C20 Si4 C8 111.4(3) . .
C21 Si4 C19 108.0(5) . .
C20 Si4 C19 106.2(4) . .
C8 Si4 C19 110.8(4) . .
C22 Si5 C24 107.2(2) . .
C22 Si5 C23 106.0(3) . .
C24 Si5 C23 107.3(2) . .
C22 Si5 C9 109.9(2) . .
C24 Si5 C9 109.0(2) . .
C23 Si5 C9 117.0(2) . .
C26 Si6 C27 108.8(2) . .
C26 Si6 C25 106.3(3) . .
C27 Si6 C25 106.5(3) . .
C26 Si6 C9 111.7(2) . .
C27 Si6 C9 110.4(2) . .
C25 Si6 C9 113.0(2) . .
Si1 C10 H7 109.5 . .
Si1 C10 H8 109.5 . .
H7 C10 H8 109.5 . .
Si1 C10 H9 109.5 . .
H7 C10 H9 109.5 . .
H8 C10 H9 109.5 . .
Si1 C11 H10 109.5 . .
Si1 C11 H11 109.5 . .
H10 C11 H11 109.5 . .
Si1 C11 H12 109.5 . .
H10 C11 H12 109.5 . .
H11 C11 H12 109.5 . .
Si1 C12 H13 109.5 . .
Si1 C12 H14 109.5 . .
H13 C12 H14 109.5 . .
Si1 C12 H15 109.5 . .
H13 C12 H15 109.5 . .
H14 C12 H15 109.5 . .
Si2 C13 H16 109.5 . .
Si2 C13 H17 109.5 . .
H16 C13 H17 109.5 . .
Si2 C13 H18 109.5 . .
H16 C13 H18 109.5 . .
H17 C13 H18 109.5 . .
Si2 C14 H19 109.5 . .
Si2 C14 H20 109.5 . .
H19 C14 H20 109.5 . .
Si2 C14 H21 109.5 . .
H19 C14 H21 109.5 . .
H20 C14 H21 109.5 . .
Si2 C15 H22 109.5 . .
Si2 C15 H23 109.5 . .
H22 C15 H23 109.5 . .
Si2 C15 H24 109.5 . .
H22 C15 H24 109.5 . .
H23 C15 H24 109.5 . .
Si3 C16 H25 109.5 . .
Si3 C16 H26 109.5 . .
H25 C16 H26 109.5 . .
Si3 C16 H27 109.5 . .
H25 C16 H27 109.5 . .
H26 C16 H27 109.5 . .
Si3 C17 H28 109.5 . .
Si3 C17 H29 109.5 . .
H28 C17 H29 109.5 . .
Si3 C17 H30 109.5 . .
H28 C17 H30 109.5 . .
H29 C17 H30 109.5 . .
Si3 C18 H31 109.5 . .
Si3 C18 H32 109.5 . .
H31 C18 H32 109.5 . .
Si3 C18 H33 109.5 . .
H31 C18 H33 109.5 . .
H32 C18 H33 109.5 . .
Si4 C20 Si7 43.1(2) . .
Si4 C20 H37 109.5 . .
Si7 C20 H37 133.2 . .
Si4 C20 H38 109.5 . .
Si7 C20 H38 67.5 . .
H37 C20 H38 109.5 . .
Si4 C20 H39 109.5 . .
Si7 C20 H39 115.5 . .
H37 C20 H39 109.5 . .
H38 C20 H39 109.5 . .
Si4 C20 H40 127.0 . .
Si7 C20 H40 109.5 . .
H37 C20 H40 50.3 . .
H38 C20 H40 59.2 . .
H39 C20 H40 123.3 . .
Si4 C20 H41 121.9 . .
Si7 C20 H41 109.5 . .
H37 C20 H41 117.1 . .
H38 C20 H41 86.3 . .
H39 C20 H41 23.3 . .
H40 C20 H41 109.5 . .
Si4 C20 H42 66.5 . .
Si7 C20 H42 109.5 . .
H37 C20 H42 60.0 . .
H38 C20 H42 163.6 . .
H39 C20 H42 86.5 . .
H40 C20 H42 109.5 . .
H41 C20 H42 109.5 . .
Si5 C22 H46 109.5 . .
Si5 C22 H47 109.5 . .
H46 C22 H47 109.5 . .
Si5 C22 H48 109.5 . .
H46 C22 H48 109.5 . .
H47 C22 H48 109.5 . .
Si5 C23 H49 109.5 . .
Si5 C23 H50 109.5 . .
H49 C23 H50 109.5 . .
Si5 C23 H51 109.5 . .
H49 C23 H51 109.5 . .
H50 C23 H51 109.5 . .
Si5 C24 H52 109.5 . .
Si5 C24 H53 109.5 . .
H52 C24 H53 109.5 . .
Si5 C24 H54 109.5 . .
H52 C24 H54 109.5 . .
H53 C24 H54 109.5 . .
Si6 C25 H55 109.5 . .
Si6 C25 H56 109.5 . .
H55 C25 H56 109.5 . .
Si6 C25 H57 109.5 . .
H55 C25 H57 109.5 . .
H56 C25 H57 109.5 . .
Si6 C26 H58 109.5 . .
Si6 C26 H59 109.5 . .
H58 C26 H59 109.5 . .
Si6 C26 H60 109.5 . .
H58 C26 H60 109.5 . .
H59 C26 H60 109.5 . .
Si6 C27 H61 109.5 . .
Si6 C27 H62 109.5 . .
H61 C27 H62 109.5 . .
Si6 C27 H63 109.5 . .
H61 C27 H63 109.5 . .
H62 C27 H63 109.5 . .
C29 Fe1 C32 68.74(19) . .
C29 Fe1 C34 107.6(2) . .
C32 Fe1 C34 159.6(2) . .
C29 Fe1 C33 122.6(2) . .
C32 Fe1 C33 123.2(2) . .
C34 Fe1 C33 40.6(2) . .
C29 Fe1 C31 68.8(2) . .
C32 Fe1 C31 40.90(18) . .
C34 Fe1 C31 158.3(2) . .
C33 Fe1 C31 159.4(2) . .
C29 Fe1 C36 160.0(2) . .
C32 Fe1 C36 122.2(2) . .
C34 Fe1 C36 68.1(2) . .
C33 Fe1 C36 67.8(2) . .
C31 Fe1 C36 107.5(2) . .
C29 Fe1 C37 158.1(2) . .
C32 Fe1 C37 107.3(2) . .
C34 Fe1 C37 68.1(2) . .
C33 Fe1 C37 40.2(2) . .
C31 Fe1 C37 123.3(2) . .
C36 Fe1 C37 40.4(2) . .
C29 Fe1 C30 40.99(18) . .
C32 Fe1 C30 68.6(2) . .
C34 Fe1 C30 122.7(2) . .
C33 Fe1 C30 158.7(2) . .
C31 Fe1 C30 40.63(19) . .
C36 Fe1 C30 123.5(2) . .
C37 Fe1 C30 159.5(2) . .
C29 Fe1 C35 123.5(2) . .
C32 Fe1 C35 158.2(2) . .
C34 Fe1 C35 40.5(2) . .
C33 Fe1 C35 68.1(2) . .
C31 Fe1 C35 122.4(2) . .
C36 Fe1 C35 40.5(2) . .
C37 Fe1 C35 68.1(2) . .
C30 Fe1 C35 107.8(2) . .
C29 Fe1 C28 40.93(18) . .
C32 Fe1 C28 40.91(18) . .
C34 Fe1 C28 123.2(2) . .
C33 Fe1 C28 107.4(2) . .
C31 Fe1 C28 68.96(19) . .
C36 Fe1 C28 157.9(2) . .
C37 Fe1 C28 122.0(2) . .
C30 Fe1 C28 68.90(19) . .
C35 Fe1 C28 159.8(2) . .
C29 C28 C32 106.6(4) . .
C29 C28 P2 121.8(4) . .
C32 C28 P2 131.6(4) . .
C29 C28 Fe1 68.4(3) . .
C32 C28 Fe1 68.5(3) . .
P2 C28 Fe1 128.3(2) . .
C30 C29 C28 108.7(4) . .
C30 C29 Fe1 69.9(3) . .
C28 C29 Fe1 70.7(3) . .
C30 C29 H64 125.7 . .
C28 C29 H64 125.7 . .
Fe1 C29 H64 125.3 . .
C31 C30 C29 107.9(4) . .
C31 C30 Fe1 69.5(3) . .
C29 C30 Fe1 69.1(3) . .
C31 C30 H65 126.0 . .
C29 C30 H65 126.0 . .
Fe1 C30 H65 126.9 . .
C30 C31 C32 107.9(4) . .
C30 C31 Fe1 69.8(3) . .
C32 C31 Fe1 69.3(3) . .
C30 C31 H66 126.0 . .
C32 C31 H66 126.0 . .
Fe1 C31 H66 126.4 . .
C31 C32 C28 108.8(4) . .
C31 C32 Fe1 69.7(3) . .
C28 C32 Fe1 70.6(3) . .
C31 C32 H67 125.6 . .
C28 C32 H67 125.6 . .
Fe1 C32 H67 125.7 . .
C37 C33 C34 108.4(5) . .
C37 C33 Fe1 70.0(3) . .
C34 C33 Fe1 69.7(3) . .
C37 C33 H68 125.8 . .
C34 C33 H68 125.8 . .
Fe1 C33 H68 126.1 . .
C35 C34 C33 107.8(5) . .
C35 C34 Fe1 70.0(3) . .
C33 C34 Fe1 69.7(3) . .
C35 C34 H69 126.1 . .
C33 C34 H69 126.1 . .
Fe1 C34 H69 125.7 . .
C34 C35 C36 107.7(5) . .
C34 C35 Fe1 69.4(3) . .
C36 C35 Fe1 69.6(3) . .
C34 C35 H70 126.2 . .
C36 C35 H70 126.2 . .
Fe1 C35 H70 126.4 . .
C37 C36 C35 108.2(5) . .
C37 C36 Fe1 69.8(3) . .
C35 C36 Fe1 69.9(3) . .
C37 C36 H71 125.9 . .
C35 C36 H71 125.9 . .
Fe1 C36 H71 126.0 . .
C33 C37 C36 108.0(5) . .
C33 C37 Fe1 69.7(3) . .
C36 C37 Fe1 69.8(3) . .
C33 C37 H72 126.0 . .
C36 C37 H72 126.0 . .
Fe1 C37 H72 126.0 . .
C43 C38 C39 118.4(5) . .
C43 C38 P3 118.6(4) . .
C39 C38 P3 123.1(4) . .
C40 C39 C38 120.4(5) . .
C40 C39 H73 119.8 . .
C38 C39 H73 119.8 . .
C41 C40 C39 120.2(5) . .
C41 C40 H74 119.9 . .
C39 C40 H74 119.9 . .
C42 C41 C40 120.4(5) . .
C42 C41 H75 119.8 . .
C40 C41 H75 119.8 . .
C41 C42 C43 119.5(5) . .
C41 C42 H76 120.2 . .
C43 C42 H76 120.2 . .
C38 C43 C42 121.0(5) . .
C38 C43 H77 119.5 . .
C42 C43 H77 119.5 . .
C49 C44 C45 118.2(4) . .
C49 C44 P3 125.8(4) . .
C45 C44 P3 116.0(4) . .
C46 C45 C44 120.6(5) . .
C46 C45 H78 119.7 . .
C44 C45 H78 119.7 . .
C47 C46 C45 120.7(5) . .
C47 C46 H79 119.6 . .
C45 C46 H79 119.6 . .
C46 C47 C48 119.7(5) . .
C46 C47 H80 120.2 . .
C48 C47 H80 120.2 . .
C47 C48 C49 120.3(5) . .
C47 C48 H81 119.9 . .
C49 C48 H81 119.9 . .
C44 C49 C48 120.5(5) . .
C44 C49 H82 119.8 . .
C48 C49 H82 119.8 . .
C51 C50 C55 117.6(4) . .
C51 C50 P3 118.8(4) . .
C55 C50 P3 123.6(4) . .
C52 C51 C50 121.4(5) . .
C52 C51 H83 119.3 . .
C50 C51 H83 119.3 . .
C53 C52 C51 120.2(5) . .
C53 C52 H84 119.9 . .
C51 C52 H84 119.9 . .
C52 C53 C54 119.6(5) . .
C52 C53 H85 120.2 . .
C54 C53 H85 120.2 . .
C53 C54 C55 120.7(5) . .
C53 C54 H86 119.6 . .
C55 C54 H86 119.6 . .
C54 C55 C50 120.5(5) . .
C54 C55 H87 119.8 . .
C50 C55 H87 119.8 . .
C61 C56 C57 117.7(4) . .
C61 C56 P4 119.6(4) . .
C57 C56 P4 122.7(4) . .
C58 C57 C56 121.0(5) . .
C58 C57 H88 119.5 . .
C56 C57 H88 119.5 . .
C57 C58 C59 120.4(5) . .
C57 C58 H89 119.8 . .
C59 C58 H89 119.8 . .
C58 C59 C60 119.8(5) . .
C58 C59 H90 120.1 . .
C60 C59 H90 120.1 . .
C59 C60 C61 120.0(5) . .
C59 C60 H91 120.0 . .
C61 C60 H91 120.0 . .
C56 C61 C60 121.1(5) . .
C56 C61 H92 119.5 . .
C60 C61 H92 119.5 . .
C67 C62 C63 118.2(5) . .
C67 C62 P4 119.2(4) . .
C63 C62 P4 122.6(4) . .
C64 C63 C62 120.5(5) . .
C64 C63 H93 119.8 . .
C62 C63 H93 119.8 . .
C65 C64 C63 120.3(5) . .
C65 C64 H94 119.8 . .
C63 C64 H94 119.8 . .
C64 C65 C66 120.3(5) . .
C64 C65 H95 119.9 . .
C66 C65 H95 119.9 . .
C65 C66 C67 119.7(5) . .
C65 C66 H96 120.2 . .
C67 C66 H96 120.2 . .
C66 C67 C62 121.0(5) . .
C66 C67 H97 119.5 . .
C62 C67 H97 119.5 . .
C69 C68 C73 118.3(5) . .
C69 C68 P4 117.8(4) . .
C73 C68 P4 123.8(4) . .
C68 C69 C70 120.9(5) . .
C68 C69 H98 119.5 . .
C70 C69 H98 119.5 . .
C71 C70 C69 120.1(5) . .
C71 C70 H99 120.0 . .
C69 C70 H99 120.0 . .
C70 C71 C72 119.6(5) . .
C70 C71 H100 120.2 . .
C72 C71 H100 120.2 . .
C73 C72 C71 120.4(5) . .
C73 C72 H101 119.8 . .
C71 C72 H101 119.8 . .
C72 C73 C68 120.7(5) . .
C72 C73 H102 119.6 . .
C68 C73 H102 119.6 . .
C8 Si7 C75 110.3(11) . .
C8 Si7 C74 106.1(7) . .
C75 Si7 C74 107.4(10) . .
C8 Si7 C20 116.9(4) . .
C75 Si7 C20 106.8(10) . .
C74 Si7 C20 109.1(7) . .
Si7 C74 H103 109.5 . .
Si7 C74 H104 109.5 . .
H103 C74 H104 109.5 . .
Si7 C74 H105 109.5 . .
H103 C74 H105 109.5 . .
H104 C74 H105 109.5 . .
Si7 C75 H106 109.5 . .
Si7 C75 H107 109.5 . .
H106 C75 H107 109.5 . .
Si7 C75 H108 109.5 . .
H106 C75 H108 109.5 . .
H107 C75 H108 109.5 . .
C79 C76 C80 48(4) . .
C79 C76 C76 126(2) . 4_654
C80 C76 C76 112(3) . 4_654
C79 C76 H109 105.8 . .
C80 C76 H109 142.1 . .
C76 C76 H109 105.8 4_654 .
C79 C76 H110 105.8 . .
C80 C76 H110 66.8 . .
C76 C76 H110 105.8 4_654 .
H109 C76 H110 106.2 . .
C79 C76 H111 61.4 . .
C80 C76 H111 109.2 . .
C76 C76 H111 109.2 4_654 .
H109 C76 H111 53.0 . .
H110 C76 H111 143.1 . .
C79 C76 H112 124.4 . .
C80 C76 H112 109.2 . .
C76 C76 H112 109.2 4_654 .
H109 C76 H112 59.0 . .
H110 C76 H112 47.9 . .
H111 C76 H112 107.9 . .
C80 C78 H116 109.5 . .
C80 C78 H117 109.5 . .
H116 C78 H117 109.5 . .
C80 C78 H118 109.5 . .
H116 C78 H118 109.5 . .
H117 C78 H118 109.5 . .
C76 C79 C77 94(2) . .
C76 C79 H119 112.9 . .
C77 C79 H119 112.9 . .
C76 C79 H120 112.9 . .
C77 C79 H120 112.9 . .
H119 C79 H120 110.3 . .
C76 C80 C78 157(6) . .
C76 C80 H121 97.0 . .
C78 C80 H121 97.0 . .
C76 C80 H122 97.0 . .
C78 C80 H122 97.0 . .
H121 C80 H122 103.5 . .

loop_
_geom_bond_atom_site_label_1
_geom_bond_atom_site_label_2
_geom_bond_distance
_geom_bond_site_symmetry_2
Pt1 P3 2.2841(12) .
Pt1 P4 2.3025(12) .
Pt1 P1 2.3838(12) .
Pt1 P2 2.3916(12) .
P1 C1 1.867(5) .
P1 P2 2.1549(17) .
P2 C28 1.839(5) .
P3 C38 1.827(5) .
P3 C44 1.831(5) .
P3 C50 1.836(5) .
P4 C56 1.821(5) .
P4 C68 1.832(5) .
P4 C62 1.838(5) .
C1 C6 1.426(6) .
C1 C2 1.435(6) .
C2 C3 1.404(6) .
C2 C7 1.530(6) .
C3 C4 1.386(7) .
C3 H1 0.9500 .
C4 C5 1.382(7) .
C4 C8 1.527(7) .
C5 C6 1.399(6) .
C5 H2 0.9500 .
C6 C9 1.525(6) .
C7 Si1 1.897(5) .
C7 Si2 1.905(5) .
C7 H3 1.0000 .
C8 Si7 1.727(7) .
C8 Si3 1.863(6) .
C8 Si4 1.871(6) .
C8 H4 1.0000 .
C8 H5 1.0000 .
C9 Si6 1.898(5) .
C9 Si5 1.901(5) .
C9 H6 1.0000 .
Si1 C10 1.868(5) .
Si1 C11 1.876(5) .
Si1 C12 1.882(5) .
Si2 C13 1.867(5) .
Si2 C14 1.868(5) .
Si2 C15 1.875(5) .
Si3 C18 1.857(6) .
Si3 C16 1.865(7) .
Si3 C17 1.869(8) .
Si4 C21 1.836(12) .
Si4 C20 1.842(5) .
Si4 C19 1.890(9) .
Si5 C22 1.859(5) .
Si5 C24 1.869(5) .
Si5 C23 1.874(5) .
Si6 C26 1.862(5) .
Si6 C27 1.871(5) .
Si6 C25 1.871(6) .
C10 H7 0.9800 .
C10 H8 0.9800 .
C10 H9 0.9800 .
C11 H10 0.9800 .
C11 H11 0.9800 .
C11 H12 0.9800 .
C12 H13 0.9800 .
C12 H14 0.9800 .
C12 H15 0.9800 .
C13 H16 0.9800 .
C13 H17 0.9800 .
C13 H18 0.9800 .
C14 H19 0.9800 .
C14 H20 0.9800 .
C14 H21 0.9800 .
C15 H22 0.9800 .
C15 H23 0.9800 .
C15 H24 0.9800 .
C16 H25 0.9800 .
C16 H26 0.9800 .
C16 H27 0.9800 .
C17 H28 0.9800 .
C17 H29 0.9800 .
C17 H30 0.9800 .
C18 H31 0.9800 .
C18 H32 0.9800 .
C18 H33 0.9800 .
C19 H34 0.9800 .
C19 H35 0.9800 .
C19 H36 0.9800 .
C20 Si7 1.872(7) .
C20 H37 0.9800 .
C20 H38 0.9800 .
C20 H39 0.9800 .
C20 H40 0.9800 .
C20 H41 0.9800 .
C20 H42 0.9800 .
C21 H43 0.9800 .
C21 H44 0.9800 .
C21 H45 0.9800 .
C22 H46 0.9800 .
C22 H47 0.9800 .
C22 H48 0.9800 .
C23 H49 0.9800 .
C23 H50 0.9800 .
C23 H51 0.9800 .
C24 H52 0.9800 .
C24 H53 0.9800 .
C24 H54 0.9800 .
C25 H55 0.9800 .
C25 H56 0.9800 .
C25 H57 0.9800 .
C26 H58 0.9800 .
C26 H59 0.9800 .
C26 H60 0.9800 .
C27 H61 0.9800 .
C27 H62 0.9800 .
C27 H63 0.9800 .
Fe1 C29 2.032(5) .
Fe1 C32 2.034(5) .
Fe1 C34 2.037(5) .
Fe1 C33 2.037(5) .
Fe1 C31 2.040(5) .
Fe1 C36 2.040(5) .
Fe1 C37 2.041(5) .
Fe1 C30 2.043(5) .
Fe1 C35 2.045(5) .
Fe1 C28 2.062(5) .
C28 C29 1.432(6) .
C28 C32 1.432(6) .
C29 C30 1.427(7) .
C29 H64 0.9500 .
C30 C31 1.417(7) .
C30 H65 0.9500 .
C31 C32 1.424(7) .
C31 H66 0.9500 .
C32 H67 0.9500 .
C33 C37 1.403(7) .
C33 C34 1.415(7) .
C33 H68 0.9500 .
C34 C35 1.413(7) .
C34 H69 0.9500 .
C35 C36 1.416(7) .
C35 H70 0.9500 .
C36 C37 1.410(7) .
C36 H71 0.9500 .
C37 H72 0.9500 .
C38 C43 1.388(6) .
C38 C39 1.398(6) .
C39 C40 1.381(7) .
C39 H73 0.9500 .
C40 C41 1.381(7) .
C40 H74 0.9500 .
C41 C42 1.375(7) .
C41 H75 0.9500 .
C42 C43 1.391(7) .
C42 H76 0.9500 .
C43 H77 0.9500 .
C44 C49 1.390(6) .
C44 C45 1.402(7) .
C45 C46 1.377(7) .
C45 H78 0.9500 .
C46 C47 1.374(7) .
C46 H79 0.9500 .
C47 C48 1.377(7) .
C47 H80 0.9500 .
C48 C49 1.392(7) .
C48 H81 0.9500 .
C49 H82 0.9500 .
C50 C51 1.393(6) .
C50 C55 1.399(6) .
C51 C52 1.387(7) .
C51 H83 0.9500 .
C52 C53 1.373(7) .
C52 H84 0.9500 .
C53 C54 1.374(7) .
C53 H85 0.9500 .
C54 C55 1.391(6) .
C54 H86 0.9500 .
C55 H87 0.9500 .
C56 C61 1.387(6) .
C56 C57 1.407(6) .
C57 C58 1.377(7) .
C57 H88 0.9500 .
C58 C59 1.378(7) .
C58 H89 0.9500 .
C59 C60 1.380(7) .
C59 H90 0.9500 .
C60 C61 1.394(7) .
C60 H91 0.9500 .
C61 H92 0.9500 .
C62 C67 1.391(7) .
C62 C63 1.393(7) .
C63 C64 1.384(7) .
C63 H93 0.9500 .
C64 C65 1.372(7) .
C64 H94 0.9500 .
C65 C66 1.376(7) .
C65 H95 0.9500 .
C66 C67 1.387(7) .
C66 H96 0.9500 .
C67 H97 0.9500 .
C68 C69 1.386(6) .
C68 C73 1.391(7) .
C69 C70 1.390(7) .
C69 H98 0.9500 .
C70 C71 1.375(7) .
C70 H99 0.9500 .
C71 C72 1.383(7) .
C71 H100 0.9500 .
C72 C73 1.381(7) .
C72 H101 0.9500 .
C73 H102 0.9500 .
Si7 C75 1.86(2) .
Si7 C74 1.863(17) .
C74 H103 0.9800 .
C74 H104 0.9800 .
C74 H105 0.9800 .
C75 H106 0.9800 .
C75 H107 0.9800 .
C75 H108 0.9800 .
C76 C79 1.53(2) .
C76 C80 1.651(5) .
C76 C76 1.65(3) 4_654
C76 H109 0.9900 .
C76 H110 0.9900 .
C76 H111 0.9900 .
C76 H112 0.9900 .
C77 C79 1.54(2) .
C77 H113 0.9800 .
C77 H114 0.9800 .
C77 H115 0.9800 .
C78 C80 1.651(5) .
C78 H116 0.9800 .
C78 H117 0.9800 .
C78 H118 0.9800 .
C79 H119 0.9900 .
C79 H120 0.9900 .
C80 H121 0.9900 .
C80 H122 0.9900 .

loop_
_geom_torsion_atom_site_label_1
_geom_torsion_atom_site_label_2
_geom_torsion_atom_site_label_3
_geom_torsion_atom_site_label_4
_geom_torsion
_geom_torsion_site_symmetry_1
P3 Pt1 P1 C1 -123.49(17) .
P4 Pt1 P1 C1 86.68(16) .
P2 Pt1 P1 C1 -102.68(17) .
P3 Pt1 P1 P2 -20.81(11) .
P4 Pt1 P1 P2 -170.65(5) .
C1 P1 P2 C28 -156.6(2) .
Pt1 P1 P2 C28 93.57(15) .
C1 P1 P2 Pt1 109.80(16) .
P3 Pt1 P2 C28 73.40(16) .
P4 Pt1 P2 C28 -77.14(18) .
P1 Pt1 P2 C28 -97.07(16) .
P3 Pt1 P2 P1 170.47(5) .
P4 Pt1 P2 P1 19.93(11) .
P4 Pt1 P3 C38 -67.79(17) .
P1 Pt1 P3 C38 142.92(17) .
P2 Pt1 P3 C38 126.00(17) .
P4 Pt1 P3 C44 54.51(17) .
P1 Pt1 P3 C44 -94.78(19) .
P2 Pt1 P3 C44 -111.70(17) .
P4 Pt1 P3 C50 171.55(17) .
P1 Pt1 P3 C50 22.3(2) .
P2 Pt1 P3 C50 5.34(18) .
P3 Pt1 P4 C56 125.75(18) .
P1 Pt1 P4 C56 -67.98(18) .
P2 Pt1 P4 C56 -84.2(2) .
P3 Pt1 P4 C68 -113.94(17) .
P1 Pt1 P4 C68 52.33(17) .
P2 Pt1 P4 C68 36.2(2) .
P3 Pt1 P4 C62 1.69(19) .
P1 Pt1 P4 C62 167.96(19) .
P2 Pt1 P4 C62 151.79(19) .
P2 P1 C1 C6 -18.7(5) .
Pt1 P1 C1 C6 51.6(5) .
P2 P1 C1 C2 157.2(3) .
Pt1 P1 C1 C2 -132.5(3) .
C6 C1 C2 C3 1.6(6) .
P1 C1 C2 C3 -174.8(3) .
C6 C1 C2 C7 178.5(4) .
P1 C1 C2 C7 2.1(6) .
C1 C2 C3 C4 0.0(7) .
C7 C2 C3 C4 -177.1(4) .
C2 C3 C4 C5 -1.1(7) .
C2 C3 C4 C8 178.8(4) .
C3 C4 C5 C6 0.6(7) .
C8 C4 C5 C6 -179.4(4) .
C4 C5 C6 C1 1.0(7) .
C4 C5 C6 C9 178.6(4) .
C2 C1 C6 C5 -2.1(6) .
P1 C1 C6 C5 173.7(3) .
C2 C1 C6 C9 -179.5(4) .
P1 C1 C6 C9 -3.8(7) .
C3 C2 C7 Si1 -42.5(6) .
C1 C2 C7 Si1 140.5(4) .
C3 C2 C7 Si2 93.9(4) .
C1 C2 C7 Si2 -83.0(5) .
C5 C4 C8 Si7 63.4(6) .
C3 C4 C8 Si7 -116.6(5) .
C5 C4 C8 Si3 -96.3(5) .
C3 C4 C8 Si3 83.7(5) .
C5 C4 C8 Si4 112.1(5) .
C3 C4 C8 Si4 -67.9(6) .
C5 C6 C9 Si6 -75.0(5) .
C1 C6 C9 Si6 102.5(5) .
C5 C6 C9 Si5 59.5(5) .
C1 C6 C9 Si5 -123.0(4) .
C2 C7 Si1 C10 -53.5(4) .
Si2 C7 Si1 C10 170.5(3) .
C2 C7 Si1 C11 -170.6(4) .
Si2 C7 Si1 C11 53.4(3) .
C2 C7 Si1 C12 68.9(4) .
Si2 C7 Si1 C12 -67.1(3) .
C2 C7 Si2 C13 12.6(4) .
Si1 C7 Si2 C13 151.7(3) .
C2 C7 Si2 C14 133.7(3) .
Si1 C7 Si2 C14 -87.1(3) .
C2 C7 Si2 C15 -105.7(4) .
Si1 C7 Si2 C15 33.5(3) .
C4 C8 Si3 C18 177.7(4) .
Si7 C8 Si3 C18 18.5(5) .
Si4 C8 Si3 C18 -36.4(5) .
C4 C8 Si3 C16 59.8(5) .
Si7 C8 Si3 C16 -99.4(5) .
Si4 C8 Si3 C16 -154.4(4) .
C4 C8 Si3 C17 -58.3(6) .
Si7 C8 Si3 C17 142.5(5) .
Si4 C8 Si3 C17 87.6(5) .
C4 C8 Si4 C21 -40.6(6) .
Si7 C8 Si4 C21 72.0(5) .
Si3 C8 Si4 C21 173.2(6) .
C4 C8 Si4 C20 -163.6(4) .
Si7 C8 Si4 C20 -51.1(3) .
Si3 C8 Si4 C20 50.2(5) .
C4 C8 Si4 C19 78.5(5) .
Si7 C8 Si4 C19 -169.0(5) .
Si3 C8 Si4 C19 -67.7(6) .
C6 C9 Si5 C22 51.2(4) .
Si6 C9 Si5 C22 -175.9(3) .
C6 C9 Si5 C24 168.5(3) .
Si6 C9 Si5 C24 -58.7(3) .
C6 C9 Si5 C23 -69.6(4) .
Si6 C9 Si5 C23 63.2(4) .
C6 C9 Si6 C26 -148.1(3) .
Si5 C9 Si6 C26 77.2(3) .
C6 C9 Si6 C27 -27.0(4) .
Si5 C9 Si6 C27 -161.6(3) .
C6 C9 Si6 C25 92.2(4) .
Si5 C9 Si6 C25 -42.5(4) .
C21 Si4 C20 Si7 -75.1(5) .
C8 Si4 C20 Si7 47.2(3) .
C19 Si4 C20 Si7 167.9(4) .
P1 P2 C28 C29 -172.5(3) .
Pt1 P2 C28 C29 -108.7(4) .
P1 P2 C28 C32 6.7(5) .
Pt1 P2 C28 C32 70.4(4) .
P1 P2 C28 Fe1 101.1(3) .
Pt1 P2 C28 Fe1 164.9(3) .
C32 Fe1 C28 C29 119.1(4) .
C34 Fe1 C28 C29 -78.2(3) .
C33 Fe1 C28 C29 -120.0(3) .
C31 Fe1 C28 C29 81.5(3) .
C36 Fe1 C28 C29 166.3(5) .
C37 Fe1 C28 C29 -161.6(3) .
C30 Fe1 C28 C29 37.8(3) .
C35 Fe1 C28 C29 -46.4(7) .
C29 Fe1 C28 C32 -119.1(4) .
C34 Fe1 C28 C32 162.7(3) .
C33 Fe1 C28 C32 121.0(3) .
C31 Fe1 C28 C32 -37.6(3) .
C36 Fe1 C28 C32 47.2(6) .
C37 Fe1 C28 C32 79.3(3) .
C30 Fe1 C28 C32 -81.2(3) .
C35 Fe1 C28 C32 -165.5(5) .
C29 Fe1 C28 P2 114.1(4) .
C32 Fe1 C28 P2 -126.8(5) .
C34 Fe1 C28 P2 35.9(4) .
C33 Fe1 C28 P2 -5.8(4) .
C31 Fe1 C28 P2 -164.4(4) .
C36 Fe1 C28 P2 -79.6(6) .
C37 Fe1 C28 P2 -47.5(4) .
C30 Fe1 C28 P2 152.0(4) .
C35 Fe1 C28 P2 67.7(7) .
C32 C28 C29 C30 -1.8(5) .
P2 C28 C29 C30 177.6(3) .
Fe1 C28 C29 C30 -59.8(3) .
C32 C28 C29 Fe1 58.1(3) .
P2 C28 C29 Fe1 -122.6(3) .
C32 Fe1 C29 C30 81.4(3) .
C34 Fe1 C29 C30 -119.9(3) .
C33 Fe1 C29 C30 -162.0(3) .
C31 Fe1 C29 C30 37.4(3) .
C36 Fe1 C29 C30 -45.6(7) .
C37 Fe1 C29 C30 165.1(5) .
C35 Fe1 C29 C30 -78.2(4) .
C28 Fe1 C29 C30 119.3(4) .
C32 Fe1 C29 C28 -37.9(3) .
C34 Fe1 C29 C28 120.8(3) .
C33 Fe1 C29 C28 78.7(3) .
C31 Fe1 C29 C28 -81.9(3) .
C36 Fe1 C29 C28 -164.9(5) .
C37 Fe1 C29 C28 45.8(7) .
C30 Fe1 C29 C28 -119.3(4) .
C35 Fe1 C29 C28 162.5(3) .
C28 C29 C30 C31 1.4(5) .
Fe1 C29 C30 C31 -58.9(3) .
C28 C29 C30 Fe1 60.3(3) .
C29 Fe1 C30 C31 119.6(4) .
C32 Fe1 C30 C31 37.8(3) .
C34 Fe1 C30 C31 -161.3(3) .
C33 Fe1 C30 C31 165.6(5) .
C36 Fe1 C30 C31 -77.5(3) .
C37 Fe1 C30 C31 -44.4(7) .
C35 Fe1 C30 C31 -119.3(3) .
C28 Fe1 C30 C31 81.9(3) .
C32 Fe1 C30 C29 -81.8(3) .
C34 Fe1 C30 C29 79.0(3) .
C33 Fe1 C30 C29 46.0(7) .
C31 Fe1 C30 C29 -119.6(4) .
C36 Fe1 C30 C29 162.9(3) .
C37 Fe1 C30 C29 -164.1(5) .
C35 Fe1 C30 C29 121.0(3) .
C28 Fe1 C30 C29 -37.8(3) .
C29 C30 C31 C32 -0.5(5) .
Fe1 C30 C31 C32 -59.1(3) .
C29 C30 C31 Fe1 58.6(3) .
C29 Fe1 C31 C30 -37.7(3) .
C32 Fe1 C31 C30 -119.3(4) .
C34 Fe1 C31 C30 46.7(7) .
C33 Fe1 C31 C30 -165.2(5) .
C36 Fe1 C31 C30 121.4(3) .
C37 Fe1 C31 C30 163.0(3) .
C35 Fe1 C31 C30 79.4(3) .
C28 Fe1 C31 C30 -81.7(3) .
C29 Fe1 C31 C32 81.6(3) .
C34 Fe1 C31 C32 166.0(5) .
C33 Fe1 C31 C32 -45.9(7) .
C36 Fe1 C31 C32 -119.3(3) .
C37 Fe1 C31 C32 -77.7(3) .
C30 Fe1 C31 C32 119.3(4) .
C35 Fe1 C31 C32 -161.3(3) .
C28 Fe1 C31 C32 37.6(3) .
C30 C31 C32 C28 -0.6(5) .
Fe1 C31 C32 C28 -60.0(3) .
C30 C31 C32 Fe1 59.4(3) .
C29 C28 C32 C31 1.5(5) .
P2 C28 C32 C31 -177.8(4) .
Fe1 C28 C32 C31 59.5(3) .
C29 C28 C32 Fe1 -58.0(3) .
P2 C28 C32 Fe1 122.8(4) .
C29 Fe1 C32 C31 -81.7(3) .
C34 Fe1 C32 C31 -165.1(5) .
C33 Fe1 C32 C31 162.4(3) .
C36 Fe1 C32 C31 79.4(3) .
C37 Fe1 C32 C31 121.1(3) .
C30 Fe1 C32 C31 -37.6(3) .
C35 Fe1 C32 C31 46.8(7) .
C28 Fe1 C32 C31 -119.7(4) .
C29 Fe1 C32 C28 37.9(3) .
C34 Fe1 C32 C28 -45.4(7) .
C33 Fe1 C32 C28 -77.9(3) .
C31 Fe1 C32 C28 119.7(4) .
C36 Fe1 C32 C28 -161.0(3) .
C37 Fe1 C32 C28 -119.2(3) .
C30 Fe1 C32 C28 82.1(3) .
C35 Fe1 C32 C28 166.5(5) .
C29 Fe1 C33 C37 -161.7(3) .
C32 Fe1 C33 C37 -77.2(4) .
C34 Fe1 C33 C37 119.5(4) .
C31 Fe1 C33 C37 -43.1(7) .
C36 Fe1 C33 C37 37.7(3) .
C30 Fe1 C33 C37 164.3(5) .
C35 Fe1 C33 C37 81.6(3) .
C28 Fe1 C33 C37 -119.4(3) .
C29 Fe1 C33 C34 78.8(4) .
C32 Fe1 C33 C34 163.3(3) .
C31 Fe1 C33 C34 -162.5(5) .
C36 Fe1 C33 C34 -81.8(3) .
C37 Fe1 C33 C34 -119.5(4) .
C30 Fe1 C33 C34 44.8(7) .
C35 Fe1 C33 C34 -37.9(3) .
C28 Fe1 C33 C34 121.1(3) .
C37 C33 C34 C35 0.4(6) .
Fe1 C33 C34 C35 59.9(3) .
C37 C33 C34 Fe1 -59.5(4) .
C29 Fe1 C34 C35 121.4(3) .
C32 Fe1 C34 C35 -162.4(5) .
C33 Fe1 C34 C35 -118.7(5) .
C31 Fe1 C34 C35 44.7(7) .
C36 Fe1 C34 C35 -37.8(3) .
C37 Fe1 C34 C35 -81.5(3) .
C30 Fe1 C34 C35 78.9(4) .
C28 Fe1 C34 C35 163.7(3) .
C29 Fe1 C34 C33 -119.8(3) .
C32 Fe1 C34 C33 -43.7(7) .
C31 Fe1 C34 C33 163.4(5) .
C36 Fe1 C34 C33 81.0(3) .
C37 Fe1 C34 C33 37.3(3) .
C30 Fe1 C34 C33 -162.3(3) .
C35 Fe1 C34 C33 118.7(5) .
C28 Fe1 C34 C33 -77.6(4) .
C33 C34 C35 C36 -0.5(6) .
Fe1 C34 C35 C36 59.3(3) .
C33 C34 C35 Fe1 -59.7(3) .
C29 Fe1 C35 C34 -77.4(4) .
C32 Fe1 C35 C34 163.5(5) .
C33 Fe1 C35 C34 38.0(3) .
C31 Fe1 C35 C34 -162.0(3) .
C36 Fe1 C35 C34 119.1(5) .
C37 Fe1 C35 C34 81.5(3) .
C30 Fe1 C35 C34 -119.8(3) .
C28 Fe1 C35 C34 -42.7(7) .
C29 Fe1 C35 C36 163.5(3) .
C32 Fe1 C35 C36 44.5(7) .
C34 Fe1 C35 C36 -119.1(5) .
C33 Fe1 C35 C36 -81.1(3) .
C31 Fe1 C35 C36 78.9(4) .
C37 Fe1 C35 C36 -37.5(3) .
C30 Fe1 C35 C36 121.1(3) .
C28 Fe1 C35 C36 -161.8(5) .
C34 C35 C36 C37 0.3(6) .
Fe1 C35 C36 C37 59.5(4) .
C34 C35 C36 Fe1 -59.2(3) .
C29 Fe1 C36 C37 -162.9(5) .
C32 Fe1 C36 C37 78.7(4) .
C34 Fe1 C36 C37 -81.5(3) .
C33 Fe1 C36 C37 -37.5(3) .
C31 Fe1 C36 C37 121.1(3) .
C30 Fe1 C36 C37 162.9(3) .
C35 Fe1 C36 C37 -119.3(5) .
C28 Fe1 C36 C37 44.0(7) .
C29 Fe1 C36 C35 -43.6(7) .
C32 Fe1 C36 C35 -162.1(3) .
C34 Fe1 C36 C35 37.7(3) .
C33 Fe1 C36 C35 81.7(3) .
C31 Fe1 C36 C35 -119.6(3) .
C37 Fe1 C36 C35 119.3(5) .
C30 Fe1 C36 C35 -77.8(4) .
C28 Fe1 C36 C35 163.3(5) .
C34 C33 C37 C36 -0.2(6) .
Fe1 C33 C37 C36 -59.5(4) .
C34 C33 C37 Fe1 59.3(3) .
C35 C36 C37 C33 -0.1(6) .
Fe1 C36 C37 C33 59.5(4) .
C35 C36 C37 Fe1 -59.6(3) .
C29 Fe1 C37 C33 45.2(7) .
C32 Fe1 C37 C33 121.2(3) .
C34 Fe1 C37 C33 -37.6(3) .
C31 Fe1 C37 C33 163.3(3) .
C36 Fe1 C37 C33 -119.1(4) .
C30 Fe1 C37 C33 -163.7(5) .
C35 Fe1 C37 C33 -81.5(3) .
C28 Fe1 C37 C33 78.8(4) .
C29 Fe1 C37 C36 164.3(5) .
C32 Fe1 C37 C36 -119.7(3) .
C34 Fe1 C37 C36 81.5(3) .
C33 Fe1 C37 C36 119.1(4) .
C31 Fe1 C37 C36 -77.6(4) .
C30 Fe1 C37 C36 -44.5(7) .
C35 Fe1 C37 C36 37.7(3) .
C28 Fe1 C37 C36 -162.0(3) .
C44 P3 C38 C43 -128.1(4) .
C50 P3 C38 C43 124.9(4) .
Pt1 P3 C38 C43 -4.5(4) .
C44 P3 C38 C39 52.1(4) .
C50 P3 C38 C39 -55.0(4) .
Pt1 P3 C38 C39 175.7(3) .
C43 C38 C39 C40 4.6(7) .
P3 C38 C39 C40 -175.5(4) .
C38 C39 C40 C41 -1.6(7) .
C39 C40 C41 C42 -2.4(8) .
C40 C41 C42 C43 3.1(8) .
C39 C38 C43 C42 -3.9(7) .
P3 C38 C43 C42 176.2(4) .
C41 C42 C43 C38 0.1(8) .
C38 P3 C44 C49 0.6(5) .
C50 P3 C44 C49 107.0(4) .
Pt1 P3 C44 C49 -126.6(4) .
C38 P3 C44 C45 179.4(4) .
C50 P3 C44 C45 -74.2(4) .
Pt1 P3 C44 C45 52.3(4) .
C49 C44 C45 C46 -2.0(7) .
P3 C44 C45 C46 179.0(4) .
C44 C45 C46 C47 0.5(8) .
C45 C46 C47 C48 0.2(8) .
C46 C47 C48 C49 0.4(8) .
C45 C44 C49 C48 2.7(7) .
P3 C44 C49 C48 -178.4(4) .
C47 C48 C49 C44 -2.0(7) .
C38 P3 C50 C51 -73.6(4) .
C44 P3 C50 C51 175.3(4) .
Pt1 P3 C50 C51 54.3(4) .
C38 P3 C50 C55 107.3(4) .
C44 P3 C50 C55 -3.8(4) .
Pt1 P3 C50 C55 -124.8(4) .
C55 C50 C51 C52 -0.1(7) .
P3 C50 C51 C52 -179.2(4) .
C50 C51 C52 C53 0.7(8) .
C51 C52 C53 C54 -1.1(8) .
C52 C53 C54 C55 1.1(8) .
C53 C54 C55 C50 -0.5(7) .
C51 C50 C55 C54 0.0(7) .
P3 C50 C55 C54 179.1(4) .
C68 P4 C56 C61 -106.6(4) .
C62 P4 C56 C61 148.2(4) .
Pt1 P4 C56 C61 14.9(4) .
C68 P4 C56 C57 74.5(4) .
C62 P4 C56 C57 -30.7(4) .
Pt1 P4 C56 C57 -164.0(3) .
C61 C56 C57 C58 0.0(7) .
P4 C56 C57 C58 178.9(4) .
C56 C57 C58 C59 -0.5(7) .
C57 C58 C59 C60 0.0(8) .
C58 C59 C60 C61 1.0(8) .
C57 C56 C61 C60 1.0(7) .
P4 C56 C61 C60 -177.9(4) .
C59 C60 C61 C56 -1.5(7) .
C56 P4 C62 C67 -58.2(4) .
C68 P4 C62 C67 -166.6(4) .
Pt1 P4 C62 C67 74.5(4) .
C56 P4 C62 C63 123.0(4) .
C68 P4 C62 C63 14.6(5) .
Pt1 P4 C62 C63 -104.3(4) .
C67 C62 C63 C64 0.9(7) .
P4 C62 C63 C64 179.7(4) .
C62 C63 C64 C65 -2.0(8) .
C63 C64 C65 C66 1.3(8) .
C64 C65 C66 C67 0.5(8) .
C65 C66 C67 C62 -1.7(8) .
C63 C62 C67 C66 1.0(7) .
P4 C62 C67 C66 -177.9(4) .
C56 P4 C68 C69 155.5(4) .
C62 P4 C68 C69 -100.3(4) .
Pt1 P4 C68 C69 27.0(4) .
C56 P4 C68 C73 -28.1(5) .
C62 P4 C68 C73 76.1(5) .
Pt1 P4 C68 C73 -156.7(4) .
C73 C68 C69 C70 0.2(8) .
P4 C68 C69 C70 176.8(4) .
C68 C69 C70 C71 0.3(8) .
C69 C70 C71 C72 -1.2(8) .
C70 C71 C72 C73 1.5(8) .
C71 C72 C73 C68 -0.9(8) .
C69 C68 C73 C72 0.1(8) .
P4 C68 C73 C72 -176.2(4) .
C4 C8 Si7 C75 20.9(10) .
Si3 C8 Si7 C75 178.4(9) .
Si4 C8 Si7 C75 -69.2(9) .
C4 C8 Si7 C74 -95.1(8) .
Si3 C8 Si7 C74 62.5(8) .
Si4 C8 Si7 C74 174.8(7) .
C4 C8 Si7 C20 143.0(5) .
Si3 C8 Si7 C20 -59.4(6) .
Si4 C8 Si7 C20 53.0(3) .
Si4 C20 Si7 C8 -56.1(3) .
Si4 C20 Si7 C75 67.9(9) .
Si4 C20 Si7 C74 -176.3(8) .
C80 C76 C79 C77 -82(5) .
C76 C76 C79 C77 -169.5(13) 4_654
C79 C76 C80 C78 102(20) .
C76 C76 C80 C78 -138(17) 4_654
